data_1100427
loop_
_publ_author_name
'Boche, Gernot'
'M\"obus, Konrad'
'Harms, Klaus'
'Lohrenz, John C. W.'
'Marsch, Michael'

_publ_section_title
;
 [Lithiumtert-butylperoxide]~12~: Crystal Structure of an Aggregated Oxenoid
;
_journal_coden_ASTM CEUJED
_journal_issue 5
_journal_name_full 'Chemistry - A European Journal'
_journal_page_first 604
_journal_page_last 607
_journal_paper_doi 10.1002/chem.19960020521
_journal_volume 2
_journal_year 1996
_chemical_formula_sum 'C48 H108 Li12 O24'
_space_group_IT_number 148
_symmetry_cell_setting rhombohedral
_symmetry_space_group_name_Hall '-R 3'
_symmetry_space_group_name_H-M 'R -3 :H'
_cell_angle_alpha 90
_cell_angle_beta 90
_cell_angle_gamma 120
_cell_formula_units_Z 3
_cell_length_a 20.799(1)
_cell_length_b 20.799(1)
_cell_length_c 14.5010(7)
_cod_original_sg_symbol_H-M 'R -3'
_cod_database_code 1100427

loop_
_symmetry_equiv_pos_site_id
_symmetry_equiv_pos_as_xyz
1 x,y,z
2 -y,x-y,z
3 -x+y,-x,z
4 1/3+x,2/3+y,2/3+z
5 1/3-y,2/3+x-y,2/3+z
6 1/3-x+y,2/3-x,2/3+z
7 2/3+x,1/3+y,1/3+z
8 2/3-y,1/3+x-y,1/3+z
9 2/3-x+y,1/3-x,1/3+z
10 -x,-y,-z
11 y,-x+y,-z
12 x-y,x,-z
13 -1/3-x,-2/3-y,-2/3-z
14 -1/3+y,-2/3-x+y,-2/3-z
15 -1/3+x-y,-2/3+x,-2/3-z
16 -2/3-x,-1/3-y,-1/3-z
17 -2/3+y,-1/3-x+y,-1/3-z
18 -2/3+x-y,-1/3+x,-1/3-z

loop_
_atom_site_label
_atom_site_type_symbol
_atom_site_fract_x
_atom_site_fract_y
_atom_site_fract_z
O1 O 0.23694(11) 0.67493(10) -0.00577(12)
O2 O 0.26779(11) 0.72025(13) -0.08967(12)
C1 C 0.2094(2) 0.7134(2) -0.1494(2)
C2 C 0.2526(2) 0.7636(3) -0.2289(3)
H1 H 0.2814(15) 0.8144(5) -0.2071(6)
H2 H 0.2184(3) 0.7606(15) -0.2764(11)
H3 H 0.2858(15) 0.7480(13) -0.2541(16)
C3 C 0.1626(2) 0.7391(2) -0.1021(3)
H4 H 0.1277(9) 0.7398(13) -0.1457(5)
H5 H 0.1941(2) 0.7887(6) -0.0778(15)
H6 H 0.1357(11) 0.7055(8) -0.0519(11)
C4 C 0.1630(2) 0.6336(2) -0.1799(3)
H7 H 0.1261(11) 0.6294(4) -0.2241(16)
H8 H 0.1384(13) 0.6025(3) -0.1269(4)
H9 H 0.1948(3) 0.6175(6) -0.2085(19)
O3 O 0.19601(10) 0.54027(9) 0.11144(13)
O4 O 0.16656(11) 0.46011(11) 0.0965(2)
C5 C 0.0884(2) 0.4222(2) 0.0857(2)
C6 C 0.0673(3) 0.4533(4) 0.0057(4)
H10 H 0.0137(3) 0.4272(17) -0.0006(18)
H11 H 0.0893(20) 0.4473(23) -0.0503(7)
H12 H 0.0852(22) 0.5057(6) 0.0160(15)
C7 C 0.0697(2) 0.3423(2) 0.0674(3)
H13 H 0.0880(16) 0.3393(4) 0.0070(9)
H14 H 0.0163(3) 0.3098(3) 0.0695(22)
H15 H 0.0928(15) 0.3273(6) 0.1141(13)
C8 C 0.0537(2) 0.4263(2) 0.1734(3)
H16 H 0.0009(5) 0.3909(16) 0.1717(12)
H17 H 0.0614(19) 0.4760(7) 0.1812(13)
H18 H 0.0761(16) 0.4146(21) 0.2246(4)
Li1 Li 0.2382(3) 0.5865(3) -0.0041(3)
Li2 Li 0.2408(3) 0.7231(3) 0.1072(3)
Li1B* Li 0.3483(3) 0.7618(3) -0.0041(3)
O1B* O 0.43799(11) 0.76306(10) -0.00577(12)
O2B* O 0.45246(11) 0.73221(13) -0.08967(12)
C1B* C 0.5040(2) 0.7906(2) -0.1494(2)
C2B* C 0.5110(2) 0.7474(3) -0.2289(3)
H1B* H 0.5330(15) 0.7186(5) -0.2071(6)
H2B* H 0.5422(3) 0.7816(15) -0.2764(11)
H3B* H 0.4622(15) 0.7142(13) -0.2541(16)
C3B* C 0.5765(2) 0.8374(2) -0.1021(3)
H4B* H 0.6121(9) 0.8723(13) -0.1457(5)
H5B* H 0.5946(2) 0.8059(6) -0.0778(15)
H6B* H 0.5698(11) 0.8643(8) -0.0519(11)
C4B* C 0.4706(2) 0.8370(2) -0.1799(3)
H7B* H 0.5033(11) 0.8739(4) -0.2241(16)
H8B* H 0.4641(13) 0.8616(3) -0.1269(4)
H9B* H 0.4227(3) 0.8052(6) -0.2085(19)
Li1A* Li 0.4135(3) 0.6517(3) -0.0041(3)
O1A* O 0.32507(11) 0.56201(10) -0.00577(12)
O2A* O 0.27975(11) 0.54754(13) -0.08967(12)
C1A* C 0.2866(2) 0.4960(2) -0.1494(2)
C2A* C 0.2364(2) 0.4890(3) -0.2289(3)
H1A* H 0.1856(15) 0.4670(5) -0.2071(6)
H2A* H 0.2394(3) 0.4578(15) -0.2764(11)
H3A* H 0.2520(15) 0.5378(13) -0.2541(16)
C3A* C 0.2609(2) 0.4235(2) -0.1021(3)
H4A* H 0.2602(9) 0.3879(13) -0.1457(5)
H5A* H 0.2113(2) 0.4054(6) -0.0778(15)
H6A* H 0.2945(11) 0.4302(8) -0.0519(11)
C4A* C 0.3664(2) 0.5294(2) -0.1799(3)
H7A* H 0.3706(11) 0.4967(4) -0.2241(16)
H8A* H 0.3975(13) 0.5359(3) -0.1269(4)
H9A* H 0.3825(3) 0.5773(6) -0.2085(19)
O3B* O 0.34426(10) 0.80399(9) 0.11144(13)
O4B* O 0.29355(11) 0.83344(11) 0.0965(2)
C5B* C 0.3338(2) 0.9116(2) 0.0857(2)
C6B* C 0.3860(3) 0.9327(4) 0.0057(4)
H10B* H 0.4135(3) 0.9863(17) -0.0006(18)
H11B* H 0.358(2) 0.9107(23) -0.0503(7)
H12B* H 0.4205(22) 0.9148(6) 0.0160(15)
C7B* C 0.2726(2) 0.9303(2) 0.0674(3)
H13B* H 0.2513(16) 0.9120(4) 0.0070(9)
H14B* H 0.2935(3) 0.9837(3) 0.0695(22)
H15B* H 0.2345(15) 0.9072(6) 0.1141(13)
C8B* C 0.3726(2) 0.9463(2) 0.1734(3)
H16B* H 0.3900(5) 0.9991(16) 0.1717(12)
H17B* H 0.4146(19) 0.9386(7) 0.1812(13)
H18B* H 0.3385(16) 0.9239(21) 0.2246(4)
O3M* O 0.20694(10) 0.67759(9) 0.22189(13)
O4M* O 0.12678(11) 0.62688(11) 0.23683(20)
C5M* C 0.08887(20) 0.66713(20) 0.24763(20)
C6M* C 0.11997(30) 0.71933(40) 0.32763(40)
H10M* H 0.09387(30) 0.74683(170) 0.33393(180)
H11M* H 0.11397(200) 0.69133(230) 0.38363(70)
H12M* H 0.17237(220) 0.75383(60) 0.31733(150)
C7M* C 0.00897(20) 0.60593(20) 0.26593(30)
H13M* H 0.00597(160) 0.58463(40) 0.32633(90)
H14M* H -0.02353(30) 0.62683(30) 0.26383(220)
H15M* H -0.00603(150) 0.56783(60) 0.21923(130)
C8M* C 0.09297(20) 0.70593(20) 0.15993(30)
H16M* H 0.05757(50) 0.72333(160) 0.16163(120)
H17M* H 0.14267(190) 0.74793(70) 0.15213(130)
H18M* H 0.08127(160) 0.67183(210) 0.10873(40)
Li2N* Li 0.18437(30) 0.57413(30) 0.22613(30)
O1N* O 0.22868(11) 0.57027(10) 0.33910(12)
O2N* O 0.21421(11) 0.60112(13) 0.42300(12)
C1N* C 0.16267(20) 0.54273(20) 0.48273(20)
C2N* C 0.15567(20) 0.58593(30) 0.56223(30)
H1N* H 0.13367(150) 0.61473(50) 0.54043(60)
H2N* H 0.12447(30) 0.55173(150) 0.60973(110)
H3N* H 0.20447(150) 0.61913(130) 0.58743(160)
C3N* C 0.09017(20) 0.49593(20) 0.43543(30)
H4N* H 0.05457(90) 0.46103(130) 0.47903(50)
H5N* H 0.07207(20) 0.52743(60) 0.41113(150)
H6N* H 0.09687(110) 0.46903(80) 0.38523(110)
C4N* C 0.19607(20) 0.49633(20) 0.51323(30)
H7N* H 0.16337(110) 0.45943(40) 0.55743(160)
H8N* H 0.20257(130) 0.47173(30) 0.46023(40)
H9N* H 0.24397(30) 0.52813(60) 0.54183(190)
Li1M* Li 0.25317(30) 0.68163(30) 0.33743(30)
O1M* O 0.34160(11) 0.77132(10) 0.33910(12)
O2M* O 0.38692(11) 0.78579(13) 0.42300(12)
C1M* C 0.38007(20) 0.83733(20) 0.48273(20)
C2M* C 0.43027(20) 0.84433(30) 0.56223(30)
H1M* H 0.48107(150) 0.86633(50) 0.54043(60)
H2M* H 0.42727(30) 0.87553(150) 0.60973(110)
H3M* H 0.41467(150) 0.79553(130) 0.58743(160)
C3M* C 0.40577(20) 0.90983(20) 0.43543(30)
H4M* H 0.40647(90) 0.94543(130) 0.47903(50)
H5M* H 0.45537(20) 0.92793(60) 0.41113(150)
H6M* H 0.37217(110) 0.90313(80) 0.38523(110)
C4M* C 0.30027(20) 0.80393(20) 0.51323(30)
H7M* H 0.29607(110) 0.83663(40) 0.55743(160)
H8M* H 0.26917(130) 0.79743(30) 0.46023(40)
H9M* H 0.28417(30) 0.75603(60) 0.54183(190)
Li1L* Li 0.42847(30) 0.74683(30) 0.33743(30)
O1L* O 0.42973(11) 0.6584(1) 0.33910(12)
O2L* O 0.39888(11) 0.61308(13) 0.42300(12)
C1L* C 0.45727(20) 0.61993(20) 0.48273(20)
C2L* C 0.41407(20) 0.56973(30) 0.56223(30)
H1L* H 0.38527(150) 0.51893(50) 0.54043(60)
H2L* H 0.44827(30) 0.57273(150) 0.60973(110)
H3L* H 0.38087(150) 0.58533(130) 0.58743(160)
C3L* C 0.50407(20) 0.59423(20) 0.43543(30)
H4L* H 0.53897(90) 0.59353(130) 0.47903(50)
H5L* H 0.47257(20) 0.54463(60) 0.41113(150)
H6L* H 0.53097(110) 0.62783(80) 0.38523(110)
C4L* C 0.50367(20) 0.69973(20) 0.51323(30)
H7L* H 0.54057(110) 0.70393(40) 0.55743(160)
H8L* H 0.52827(130) 0.73083(30) 0.46023(40)
H9L* H 0.47187(30) 0.71583(60) 0.54183(190)
Li1N* Li 0.31837(30) 0.57153(30) 0.33743(30)
Li2A* Li 0.2769(3) 0.5177(3) 0.1072(3)
O3N* O 0.32241(10) 0.52934(9) 0.22189(13)
O4N* O 0.37312(11) 0.49989(11) 0.23683(20)
C5N* C 0.33287(20) 0.42173(20) 0.24763(20)
C6N* C 0.28067(30) 0.40063(40) 0.32763(40)
H10N* H 0.25317(30) 0.34703(170) 0.33393(180)
H11N* H 0.30867(200) 0.42263(230) 0.38363(70)
H12N* H 0.24617(220) 0.41853(60) 0.31733(150)
C7N* C 0.39407(20) 0.40303(20) 0.26593(30)
H13N* H 0.41537(160) 0.42133(40) 0.32633(90)
H14N* H 0.37317(30) 0.34963(30) 0.26383(220)
H15N* H 0.43217(150) 0.42613(60) 0.21923(130)
C8N* C 0.29407(20) 0.38703(20) 0.15993(30)
H16N* H 0.27667(50) 0.33423(160) 0.16163(120)
H17N* H 0.25207(190) 0.39473(70) 0.15213(130)
H18N* H 0.32817(160) 0.40943(210) 0.10873(40)
Li2L* Li 0.42587(30) 0.61023(30) 0.22613(30)
O3A* O 0.45973(10) 0.65574(9) 0.11144(13)
O4A* O 0.53989(11) 0.70645(11) 0.0965(2)
C5A* C 0.5778(2) 0.6662(2) 0.0857(2)
C6A* C 0.5467(3) 0.6140(4) 0.0057(4)
H10A* H 0.5728(3) 0.5865(17) -0.0006(18)
H11A* H 0.5527(20) 0.6420(23) -0.0503(7)
H12A* H 0.4943(22) 0.5795(6) 0.0160(15)
C7A* C 0.6577(2) 0.7274(2) 0.0674(3)
H13A* H 0.6607(16) 0.7487(4) 0.0070(9)
H14A* H 0.6902(3) 0.7065(3) 0.0695(22)
H15A* H 0.6727(15) 0.7655(6) 0.1141(13)
C8A* C 0.5737(2) 0.6274(2) 0.1734(3)
H16A* H 0.6091(5) 0.6100(16) 0.1717(12)
H17A* H 0.5240(19) 0.5854(7) 0.1812(13)
H18A* H 0.5854(16) 0.6615(21) 0.2246(4)
Li2B* Li 0.4823(3) 0.7592(3) 0.1072(3)
O3L* O 0.47066(10) 0.79306(9) 0.22189(13)
O4L* O 0.50011(11) 0.87322(11) 0.23683(20)
C5L* C 0.57827(20) 0.91113(20) 0.24763(20)
C6L* C 0.59937(30) 0.88003(40) 0.32763(40)
H10L* H 0.65297(30) 0.90613(170) 0.33393(180)
H11L* H 0.57737(200) 0.88603(230) 0.38363(70)
H12L* H 0.58147(220) 0.82763(60) 0.31733(150)
C7L* C 0.59697(20) 0.99103(20) 0.26593(30)
H13L* H 0.57867(160) 0.99403(40) 0.32633(90)
H14L* H 0.65037(30) 1.02353(30) 0.26383(220)
H15L* H 0.57387(150) 1.00603(60) 0.21923(130)
C8L* C 0.61297(20) 0.90703(20) 0.15993(30)
H16L* H 0.66577(50) 0.94243(160) 0.16163(120)
H17L* H 0.60527(190) 0.85733(70) 0.15213(130)
H18L* H 0.59057(160) 0.91873(210) 0.10873(40)
Li2M* Li 0.38977(30) 0.81563(30) 0.22613(30)

loop_
_atom_type_symbol
_atom_type_radius_bond
C 0.68
H 0.23
Li 1.03
O 0.68
